data_2216995
loop_
_publ_author_name
'A. Malathy'
'Kumar, R. Suresh'
'Perumal, S.'
'J. Suresh'
'Nilantha Lakshman'

_publ_section_title
(1<i>R</i>,4<i>R</i>,5<i>R</i>)-1,3,4-Triphenyl-7-[(<i>R</i>)-1-phenylethyl]-2-oxa-3,7-diazaspiro[4.5]decan-10-one
_journal_coeditor_code CI2540
_journal_issue 1
_journal_name_full 'Acta Crystallographica Section E'
_journal_page_first o343
_journal_page_last o343
_journal_paper_doi 10.1107/S1600536807067256
_journal_volume 64
_journal_year 2008
_chemical_formula_iupac 'C33 H32 N2 O2'
_chemical_formula_moiety 'C33 H32 N2 O2'
_chemical_formula_sum 'C33 H32 N2 O2'
_chemical_formula_weight 488.61
_chemical_name_systematic
;
(1R,4R,5R)-1,3,4-Triphenyl-7-[(<i>R</i>)-1-phenylethyl]-2-oxa-3,7-\
diazaspiro[4.5]decan-10-one
;
_space_group_IT_number 19
_symmetry_cell_setting orthorhombic
_symmetry_space_group_name_Hall 'P 2ac 2ab'
_symmetry_space_group_name_H-M 'P 21 21 21'
_atom_sites_solution_hydrogens geom
_atom_sites_solution_primary direct
_atom_sites_solution_secondary difmap
_audit_creation_method SHELXL97
_cell_angle_alpha 90.00
_cell_angle_beta 90.00
_cell_angle_gamma 90.00
_cell_formula_units_Z 4
_cell_length_a 10.589(5)
_cell_length_b 14.582(7)
_cell_length_c 17.443(8)
_cell_measurement_reflns_used 25
_cell_measurement_temperature 273(2)
_cell_measurement_theta_max 25
_cell_measurement_theta_min 2
_cell_volume 2693(2)
_computing_cell_refinement 'CAD-4 EXPRESS (Enraf--Nonius, 1994)'
_computing_data_collection 'CAD-4 EXPRESS (Enraf--Nonius, 1994)'
_computing_data_reduction 'XCAD4 (Harms & Wocadlo, 1996)'
_computing_molecular_graphics 'PLATON (Spek, 2003)'
_computing_publication_material 'SHELXL97 (Sheldrick, 1997)'
_computing_structure_refinement 'SHELXL97 (Sheldrick, 1997)'
_computing_structure_solution 'SHELXS97 (Sheldrick, 1997)'
_diffrn_ambient_temperature 273(2)
_diffrn_measured_fraction_theta_full 1.000
_diffrn_measured_fraction_theta_max 1.000
_diffrn_measurement_device_type 'Nonius MACH-3'
_diffrn_measurement_method \w/2\q
_diffrn_radiation_monochromator graphite
_diffrn_radiation_source 'fine-focus sealed tube'
_diffrn_radiation_type MoK\a
_diffrn_radiation_wavelength 0.71073
_diffrn_reflns_av_R_equivalents 0.0739
_diffrn_reflns_av_sigmaI/netI 0.0518
_diffrn_reflns_limit_h_max 11
_diffrn_reflns_limit_h_min -12
_diffrn_reflns_limit_k_max 16
_diffrn_reflns_limit_k_min -17
_diffrn_reflns_limit_l_max 20
_diffrn_reflns_limit_l_min -20
_diffrn_reflns_number 13617
_diffrn_reflns_theta_full 25.00
_diffrn_reflns_theta_max 25.00
_diffrn_reflns_theta_min 1.82
_diffrn_standards_decay_% 0
_diffrn_standards_interval_time 60
_diffrn_standards_number 2
_exptl_absorpt_coefficient_mu 0.075
_exptl_absorpt_correction_T_max 0.991
_exptl_absorpt_correction_T_min 0.986
_exptl_absorpt_correction_type psi-scan
_exptl_absorpt_process_details '(North <i>et al.</i>,  1968)'
_exptl_crystal_colour colourless
_exptl_crystal_density_diffrn 1.205
_exptl_crystal_density_method 'not measured'
_exptl_crystal_description needle
_exptl_crystal_F_000 1040
_exptl_crystal_size_max 0.20
_exptl_crystal_size_mid 0.16
_exptl_crystal_size_min 0.12
_refine_diff_density_max 0.163
_refine_diff_density_min -0.142
_refine_ls_extinction_method none
_refine_ls_goodness_of_fit_ref 1.090
_refine_ls_hydrogen_treatment constr
_refine_ls_matrix_type full
_refine_ls_number_parameters 335
_refine_ls_number_reflns 2701
_refine_ls_number_restraints 0
_refine_ls_restrained_S_all 1.090
_refine_ls_R_factor_all 0.0974
_refine_ls_R_factor_gt 0.0646
_refine_ls_shift/su_max 0.000
_refine_ls_shift/su_mean 0.001
_refine_ls_structure_factor_coef Fsqd
_refine_ls_weighting_details 'calc w = 1/[\s^2^(Fo^2^)+(0.0519P)^2^] where P=(Fo^2^+2Fc^2^)/3'
_refine_ls_weighting_scheme calc
_refine_ls_wR_factor_gt 0.1079
_refine_ls_wR_factor_ref 0.1176
_reflns_number_gt 1899
_reflns_number_total 2701
_reflns_threshold_expression I>2\s(I)
_cod_data_source_file ci2540.cif
_cod_data_source_block I
_cod_database_code 2216995
_cod_database_fobs_code 2216995

loop_
_symmetry_equiv_pos_as_xyz
'x, y, z'
'-x+1/2, -y, z+1/2'
'-x, y+1/2, -z+1/2'
'x+1/2, -y+1/2, -z'

loop_
_atom_site_type_symbol
_atom_site_label
_atom_site_fract_x
_atom_site_fract_y
_atom_site_fract_z
_atom_site_U_iso_or_equiv
_atom_site_adp_type
_atom_site_calc_flag
_atom_site_refinement_flags
_atom_site_occupancy
C C2 0.1883(4) 0.3386(3) 0.0817(2) 0.0554(11) Uani d . 1
H H2A 0.1260 0.2938 0.0978 0.066 Uiso calc R 1
H H2B 0.1896 0.3399 0.0261 0.066 Uiso calc R 1
C C3 0.1521(4) 0.4324(3) 0.1120(2) 0.0544(11) Uani d . 1
H H3A 0.2006 0.4784 0.0847 0.065 Uiso calc R 1
H H3B 0.0636 0.4430 0.1007 0.065 Uiso calc R 1
C C4 0.1724(4) 0.4453(3) 0.1961(2) 0.0443(10) Uani d . 1
C C5 0.2865(3) 0.3966(2) 0.2314(2) 0.0390(9) Uani d . 1
C C6 0.3004(4) 0.3021(2) 0.1937(2) 0.0428(10) Uani d . 1
H H6A 0.3743 0.2713 0.2142 0.051 Uiso calc R 1
H H6B 0.2269 0.2649 0.2054 0.051 Uiso calc R 1
C C7 0.4141(4) 0.4506(2) 0.22225(19) 0.0406(9) Uani d . 1
H H7 0.4773 0.4089 0.2006 0.049 Uiso calc R 1
C C8 0.2734(4) 0.3908(3) 0.3199(2) 0.0438(10) Uani d . 1
H H8 0.2265 0.4444 0.3382 0.053 Uiso calc R 1
C C9 0.3577(4) 0.2247(3) 0.0750(2) 0.0481(11) Uani d . 1
H H9 0.3031 0.1748 0.0928 0.058 Uiso calc R 1
C C10 0.4920(4) 0.2034(3) 0.0992(2) 0.0643(13) Uani d . 1
H H10A 0.4945 0.1932 0.1535 0.096 Uiso calc R 1
H H10B 0.5457 0.2542 0.0864 0.096 Uiso calc R 1
H H10C 0.5208 0.1494 0.0730 0.096 Uiso calc R 1
C C21 0.5823(4) 0.4778(2) 0.31879(19) 0.0383(9) Uani d . 1
C C22 0.6625(4) 0.5250(3) 0.2706(2) 0.0528(10) Uani d . 1
H H22 0.6305 0.5506 0.2258 0.063 Uiso calc R 1
C C23 0.7890(4) 0.5351(3) 0.2874(2) 0.0562(11) Uani d . 1
H H23 0.8411 0.5680 0.2544 0.067 Uiso calc R 1
C C24 0.8378(4) 0.4969(3) 0.3523(3) 0.0617(12) Uani d . 1
H H24 0.9233 0.5027 0.3635 0.074 Uiso calc R 1
C C25 0.7593(5) 0.4500(3) 0.4008(3) 0.0723(14) Uani d . 1
H H25 0.7921 0.4239 0.4452 0.087 Uiso calc R 1
C C26 0.6322(4) 0.4408(3) 0.3848(2) 0.0590(12) Uani d . 1
H H26 0.5800 0.4096 0.4188 0.071 Uiso calc R 1
C C71 0.4083(4) 0.5349(3) 0.1730(2) 0.0429(9) Uani d . 1
C C72 0.4473(4) 0.5300(3) 0.0971(2) 0.0573(12) Uani d . 1
H H72 0.4842 0.4764 0.0788 0.069 Uiso calc R 1
C C73 0.4319(5) 0.6035(4) 0.0490(3) 0.0742(14) Uani d . 1
H H73 0.4565 0.5987 -0.0021 0.089 Uiso calc R 1
C C74 0.3810(5) 0.6836(4) 0.0748(3) 0.0781(16) Uani d . 1
H H74 0.3696 0.7329 0.0417 0.094 Uiso calc R 1
C C75 0.3467(4) 0.6905(3) 0.1509(3) 0.0673(13) Uani d . 1
H H75 0.3150 0.7456 0.1696 0.081 Uiso calc R 1
C C76 0.3589(4) 0.6165(3) 0.1994(2) 0.0523(11) Uani d . 1
H H76 0.3336 0.6216 0.2502 0.063 Uiso calc R 1
C C81 0.2124(4) 0.3053(3) 0.3508(2) 0.0453(10) Uani d . 1
C C82 0.2819(4) 0.2315(3) 0.3763(2) 0.0559(12) Uani d . 1
H H82 0.3696 0.2350 0.3767 0.067 Uiso calc R 1
C C83 0.2234(5) 0.1530(3) 0.4014(3) 0.0680(14) Uani d . 1
H H83 0.2718 0.1037 0.4182 0.082 Uiso calc R 1
C C84 0.0949(6) 0.1466(4) 0.4019(2) 0.0737(15) Uani d . 1
H H84 0.0559 0.0933 0.4191 0.088 Uiso calc R 1
C C85 0.0232(5) 0.2193(4) 0.3767(3) 0.0758(15) Uani d . 1
H H85 -0.0644 0.2153 0.3766 0.091 Uiso calc R 1
C C86 0.0824(4) 0.2987(3) 0.3515(2) 0.0571(12) Uani d . 1
H H86 0.0339 0.3481 0.3349 0.068 Uiso calc R 1
C C91 0.3510(4) 0.2279(3) -0.0116(2) 0.0496(11) Uani d . 1
C C92 0.3106(5) 0.1525(3) -0.0517(3) 0.0711(14) Uani d . 1
H H92 0.2824 0.1011 -0.0253 0.085 Uiso calc R 1
C C93 0.3112(6) 0.1519(5) -0.1306(3) 0.099(2) Uani d . 1
H H93 0.2846 0.0998 -0.1568 0.119 Uiso calc R 1
C C94 0.3506(6) 0.2269(6) -0.1706(3) 0.103(2) Uani d . 1
H H94 0.3513 0.2259 -0.2239 0.124 Uiso calc R 1
C C95 0.3891(5) 0.3036(5) -0.1320(3) 0.0862(17) Uani d . 1
H H95 0.4133 0.3559 -0.1588 0.103 Uiso calc R 1
C C96 0.3919(4) 0.3029(4) -0.0530(2) 0.0661(13) Uani d . 1
H H96 0.4221 0.3542 -0.0270 0.079 Uiso calc R 1
N N1 0.3132(3) 0.3116(2) 0.11050(15) 0.0403(8) Uani d . 1
N N2 0.4506(3) 0.4721(2) 0.30247(16) 0.0423(8) Uani d . 1
O O1 0.1026(3) 0.4923(2) 0.23424(16) 0.0660(8) Uani d . 1
O O2 0.4005(2) 0.39618(18) 0.34690(13) 0.0483(7) Uani d . 1

loop_
_atom_site_aniso_label
_atom_site_aniso_U_11
_atom_site_aniso_U_22
_atom_site_aniso_U_33
_atom_site_aniso_U_12
_atom_site_aniso_U_13
_atom_site_aniso_U_23
C2 0.045(3) 0.080(3) 0.041(2) 0.002(3) -0.006(2) -0.009(2)
C3 0.037(2) 0.071(3) 0.055(3) 0.007(2) -0.009(2) 0.000(2)
C4 0.039(2) 0.043(2) 0.051(3) -0.004(2) 0.004(2) 0.002(2)
C5 0.041(2) 0.041(2) 0.035(2) -0.001(2) 0.0020(17) 0.0005(18)
C6 0.044(2) 0.042(2) 0.042(2) 0.001(2) 0.0011(19) -0.0026(19)
C7 0.040(2) 0.046(2) 0.036(2) 0.000(2) 0.0019(18) -0.0049(19)
C8 0.042(2) 0.051(2) 0.039(2) -0.002(2) 0.0009(18) -0.007(2)
C9 0.059(3) 0.049(2) 0.036(2) -0.006(2) 0.007(2) -0.0012(19)
C10 0.074(3) 0.074(3) 0.044(3) 0.025(3) 0.009(2) -0.002(2)
C21 0.045(2) 0.037(2) 0.033(2) 0.000(2) -0.0034(19) -0.0061(18)
C22 0.050(3) 0.070(3) 0.038(2) -0.001(2) 0.000(2) 0.003(2)
C23 0.053(3) 0.064(3) 0.052(3) -0.006(2) 0.005(2) -0.001(2)
C24 0.046(3) 0.068(3) 0.071(3) -0.004(3) -0.007(2) -0.002(3)
C25 0.066(3) 0.083(3) 0.068(3) -0.002(3) -0.025(3) 0.015(3)
C26 0.060(3) 0.065(3) 0.052(3) -0.011(2) -0.005(2) 0.015(2)
C71 0.041(2) 0.046(2) 0.042(2) -0.007(2) -0.0045(19) 0.002(2)
C72 0.069(3) 0.062(3) 0.041(3) -0.009(2) -0.001(2) 0.007(2)
C73 0.085(4) 0.090(4) 0.048(3) -0.012(3) -0.003(3) 0.017(3)
C74 0.072(4) 0.082(4) 0.080(4) -0.012(3) -0.011(3) 0.040(3)
C75 0.060(3) 0.059(3) 0.084(4) 0.001(3) -0.005(3) 0.016(3)
C76 0.050(3) 0.056(3) 0.050(3) -0.007(2) 0.001(2) 0.006(2)
C81 0.051(3) 0.056(3) 0.029(2) -0.004(2) 0.0061(19) -0.005(2)
C82 0.055(3) 0.063(3) 0.050(3) -0.002(3) 0.009(2) 0.005(2)
C83 0.087(4) 0.060(3) 0.056(3) -0.003(3) 0.005(3) 0.006(3)
C84 0.095(4) 0.071(3) 0.055(3) -0.034(4) 0.010(3) -0.002(3)
C85 0.058(3) 0.104(4) 0.066(3) -0.024(3) 0.002(3) -0.005(3)
C86 0.049(3) 0.071(3) 0.051(3) -0.004(3) 0.003(2) 0.001(2)
C91 0.051(3) 0.061(3) 0.037(2) 0.008(2) 0.002(2) -0.005(2)
C92 0.084(4) 0.068(3) 0.061(3) 0.006(3) -0.009(3) -0.024(3)
C93 0.105(5) 0.125(5) 0.068(4) 0.033(5) -0.027(4) -0.047(4)
C94 0.105(5) 0.165(7) 0.040(3) 0.061(5) -0.010(3) -0.012(4)
C95 0.086(4) 0.122(5) 0.050(4) 0.025(4) 0.010(3) 0.024(3)
C96 0.070(3) 0.084(3) 0.044(3) 0.008(3) 0.004(2) 0.004(3)
N1 0.0415(19) 0.0506(18) 0.0287(18) 0.0008(17) -0.0027(14) -0.0007(15)
N2 0.050(2) 0.0451(19) 0.0324(18) -0.0084(16) 0.0004(14) 0.0052(16)
O1 0.0558(18) 0.073(2) 0.0693(19) 0.0207(17) 0.0077(16) -0.0070(17)
O2 0.0513(17) 0.0588(17) 0.0346(14) -0.0115(15) -0.0023(13) 0.0056(14)

loop_
_atom_type_symbol
_atom_type_description
_atom_type_scat_dispersion_real
_atom_type_scat_dispersion_imag
_atom_type_scat_source
C C 0.0033 0.0000 'International Tables Vol C Tables 4.2.6.8 and 6.1.1.4'
H H 0.0000 0.0000 'International Tables Vol C Tables 4.2.6.8 and 6.1.1.4'
N N 0.0061 0.0000 'International Tables Vol C Tables 4.2.6.8 and 6.1.1.4'
O O 0.0106 0.0000 'International Tables Vol C Tables 4.2.6.8 and 6.1.1.4'

loop_
_geom_angle_atom_site_label_1
_geom_angle_atom_site_label_2
_geom_angle_atom_site_label_3
_geom_angle
N1 C2 C3 110.5(3)
N1 C2 H2A 109.5
C3 C2 H2A 109.5
N1 C2 H2B 109.5
C3 C2 H2B 109.5
H2A C2 H2B 108.1
C4 C3 C2 114.8(3)
C4 C3 H3A 108.6
C2 C3 H3A 108.6
C4 C3 H3B 108.6
C2 C3 H3B 108.6
H3A C3 H3B 107.5
O1 C4 C3 121.5(4)
O1 C4 C5 121.7(4)
C3 C4 C5 116.7(3)
C4 C5 C6 108.7(3)
C4 C5 C8 110.8(3)
C6 C5 C8 112.7(3)
C4 C5 C7 113.9(3)
C6 C5 C7 108.9(3)
C8 C5 C7 101.9(3)
N1 C6 C5 110.4(3)
N1 C6 H6A 109.6
C5 C6 H6A 109.6
N1 C6 H6B 109.6
C5 C6 H6B 109.6
H6A C6 H6B 108.1
N2 C7 C71 112.1(3)
N2 C7 C5 103.5(3)
C71 C7 C5 115.7(3)
N2 C7 H7 108.4
C71 C7 H7 108.4
C5 C7 H7 108.4
O2 C8 C81 109.4(3)
O2 C8 C5 103.9(3)
C81 C8 C5 116.1(3)
O2 C8 H8 109.0
C81 C8 H8 109.0
C5 C8 H8 109.0
N1 C9 C91 112.0(3)
N1 C9 C10 110.8(3)
C91 C9 C10 109.2(3)
N1 C9 H9 108.3
C91 C9 H9 108.3
C10 C9 H9 108.3
C9 C10 H10A 109.5
C9 C10 H10B 109.5
H10A C10 H10B 109.5
C9 C10 H10C 109.5
H10A C10 H10C 109.5
H10B C10 H10C 109.5
C26 C21 C22 117.9(4)
C26 C21 N2 121.3(4)
C22 C21 N2 120.6(3)
C21 C22 C23 121.5(4)
C21 C22 H22 119.2
C23 C22 H22 119.2
C24 C23 C22 120.0(4)
C24 C23 H23 120.0
C22 C23 H23 120.0
C23 C24 C25 119.2(4)
C23 C24 H24 120.4
C25 C24 H24 120.4
C24 C25 C26 121.0(4)
C24 C25 H25 119.5
C26 C25 H25 119.5
C21 C26 C25 120.4(4)
C21 C26 H26 119.8
C25 C26 H26 119.8
C76 C71 C72 118.4(4)
C76 C71 C7 122.1(3)
C72 C71 C7 119.4(4)
C73 C72 C71 120.5(4)
C73 C72 H72 119.8
C71 C72 H72 119.8
C74 C73 C72 120.9(4)
C74 C73 H73 119.5
C72 C73 H73 119.5
C73 C74 C75 119.0(4)
C73 C74 H74 120.5
C75 C74 H74 120.5
C76 C75 C74 120.6(5)
C76 C75 H75 119.7
C74 C75 H75 119.7
C75 C76 C71 120.5(4)
C75 C76 H76 119.8
C71 C76 H76 119.8
C82 C81 C86 118.4(4)
C82 C81 C8 122.2(4)
C86 C81 C8 119.3(4)
C83 C82 C81 120.8(4)
C83 C82 H82 119.6
C81 C82 H82 119.6
C84 C83 C82 120.6(5)
C84 C83 H83 119.7
C82 C83 H83 119.7
C83 C84 C85 119.7(5)
C83 C84 H84 120.1
C85 C84 H84 120.1
C84 C85 C86 119.7(5)
C84 C85 H85 120.2
C86 C85 H85 120.2
C81 C86 C85 120.7(5)
C81 C86 H86 119.6
C85 C86 H86 119.6
C92 C91 C96 117.7(4)
C92 C91 C9 120.0(4)
C96 C91 C9 122.2(4)
C91 C92 C93 121.0(5)
C91 C92 H92 119.5
C93 C92 H92 119.5
C94 C93 C92 120.6(6)
C94 C93 H93 119.7
C92 C93 H93 119.7
C93 C94 C95 119.6(5)
C93 C94 H94 120.2
C95 C94 H94 120.2
C94 C95 C96 119.6(6)
C94 C95 H95 120.2
C96 C95 H95 120.2
C95 C96 C91 121.5(5)
C95 C96 H96 119.3
C91 C96 H96 119.3
C6 N1 C2 106.3(3)
C6 N1 C9 111.2(3)
C2 N1 C9 111.8(3)
C21 N2 O2 107.2(3)
C21 N2 C7 117.1(3)
O2 N2 C7 104.3(2)
C8 O2 N2 102.2(3)

loop_
_geom_bond_atom_site_label_1
_geom_bond_atom_site_label_2
_geom_bond_distance
C2 N1 1.468(5)
C2 C3 1.515(5)
C2 H2A 0.97
C2 H2B 0.97
C3 C4 1.495(5)
C3 H3A 0.97
C3 H3B 0.97
C4 O1 1.208(4)
C4 C5 1.530(5)
C5 C6 1.534(5)
C5 C8 1.552(5)
C5 C7 1.572(5)
C6 N1 1.465(4)
C6 H6A 0.97
C6 H6B 0.97
C7 N2 1.485(4)
C7 C71 1.502(5)
C7 H7 0.98
C8 O2 1.428(4)
C8 C81 1.503(5)
C8 H8 0.98
C9 N1 1.488(5)
C9 C91 1.512(5)
C9 C10 1.516(6)
C9 H9 0.98
C10 H10A 0.96
C10 H10B 0.96
C10 H10C 0.96
C21 C26 1.376(5)
C21 C22 1.379(5)
C21 N2 1.425(4)
C22 C23 1.380(6)
C22 H22 0.93
C23 C24 1.365(5)
C23 H23 0.93
C24 C25 1.369(6)
C24 H24 0.93
C25 C26 1.382(6)
C25 H25 0.93
C26 H26 0.93
C71 C76 1.379(5)
C71 C72 1.388(5)
C72 C73 1.372(6)
C72 H72 0.93
C73 C74 1.363(7)
C73 H73 0.93
C74 C75 1.379(6)
C74 H74 0.93
C75 C76 1.376(5)
C75 H75 0.93
C76 H76 0.93
C81 C82 1.378(5)
C81 C86 1.380(5)
C82 C83 1.374(6)
C82 H82 0.93
C83 C84 1.364(7)
C83 H83 0.93
C84 C85 1.375(7)
C84 H84 0.93
C85 C86 1.388(6)
C85 H85 0.93
C86 H86 0.93
C91 C92 1.372(5)
C91 C96 1.381(6)
C92 C93 1.375(6)
C92 H92 0.93
C93 C94 1.363(8)
C93 H93 0.93
C94 C95 1.369(8)
C94 H94 0.93
C95 C96 1.378(6)
C95 H95 0.93
C96 H96 0.93
N2 O2 1.452(4)

loop_
_geom_hbond_atom_site_label_D
_geom_hbond_atom_site_label_H
_geom_hbond_atom_site_label_A
_geom_hbond_site_symmetry_A
_geom_hbond_distance_DH
_geom_hbond_distance_HA
_geom_hbond_distance_DA
_geom_hbond_angle_DHA
C8 H8 O1 . 0.98 2.35 2.775(5) 106
C26 H26 O2 . 0.93 2.29 2.623(5) 101
C82 H82 O2 . 0.93 2.43 2.757(5) 101
C3 H3A Cg1 . 0.97 2.90 3.659(5) 136
C2 H2A Cg2 3_556 0.97 2.93 3.707(5) 138
C74 H74 Cg3 2_655 0.93 2.96 3.722(6) 141

loop_
_geom_torsion_atom_site_label_1
_geom_torsion_atom_site_label_2
_geom_torsion_atom_site_label_3
_geom_torsion_atom_site_label_4
_geom_torsion
N1 C2 C3 C4 -47.1(5)
C2 C3 C4 O1 -145.8(4)
C2 C3 C4 C5 34.6(5)
O1 C4 C5 C6 142.2(3)
C3 C4 C5 C6 -38.3(4)
O1 C4 C5 C8 17.9(5)
C3 C4 C5 C8 -162.6(3)
O1 C4 C5 C7 -96.3(4)
C3 C4 C5 C7 83.3(4)
C4 C5 C6 N1 57.2(4)
C8 C5 C6 N1 -179.7(3)
C7 C5 C6 N1 -67.4(4)
C4 C5 C7 N2 116.1(3)
C6 C5 C7 N2 -122.4(3)
C8 C5 C7 N2 -3.2(3)
C4 C5 C7 C71 -6.9(4)
C6 C5 C7 C71 114.5(3)
C8 C5 C7 C71 -126.3(3)
C4 C5 C8 O2 -147.5(3)
C6 C5 C8 O2 90.5(4)
C7 C5 C8 O2 -26.0(4)
C4 C5 C8 C81 92.2(4)
C6 C5 C8 C81 -29.7(5)
C7 C5 C8 C81 -146.2(3)
C26 C21 C22 C23 0.2(6)
N2 C21 C22 C23 176.7(4)
C21 C22 C23 C24 0.9(6)
C22 C23 C24 C25 -1.0(6)
C23 C24 C25 C26 0.1(7)
C22 C21 C26 C25 -1.1(6)
N2 C21 C26 C25 -177.6(4)
C24 C25 C26 C21 1.0(7)
N2 C7 C71 C76 -40.4(5)
C5 C7 C71 C76 78.0(4)
N2 C7 C71 C72 143.3(4)
C5 C7 C71 C72 -98.4(4)
C76 C71 C72 C73 -2.7(6)
C7 C71 C72 C73 173.8(4)
C71 C72 C73 C74 1.6(7)
C72 C73 C74 C75 1.0(8)
C73 C74 C75 C76 -2.5(7)
C74 C75 C76 C71 1.4(7)
C72 C71 C76 C75 1.2(6)
C7 C71 C76 C75 -175.2(4)
O2 C8 C81 C82 -21.0(5)
C5 C8 C81 C82 96.2(4)
O2 C8 C81 C86 161.1(3)
C5 C8 C81 C86 -81.7(5)
C86 C81 C82 C83 0.5(6)
C8 C81 C82 C83 -177.4(4)
C81 C82 C83 C84 -0.4(7)
C82 C83 C84 C85 0.3(7)
C83 C84 C85 C86 -0.4(7)
C82 C81 C86 C85 -0.6(6)
C8 C81 C86 C85 177.4(3)
C84 C85 C86 C81 0.5(7)
N1 C9 C91 C92 -139.4(4)
C10 C9 C91 C92 97.5(5)
N1 C9 C91 C96 44.8(5)
C10 C9 C91 C96 -78.4(5)
C96 C91 C92 C93 0.2(7)
C9 C91 C92 C93 -175.9(4)
C91 C92 C93 C94 -0.9(9)
C92 C93 C94 C95 -0.4(9)
C93 C94 C95 C96 2.3(9)
C94 C95 C96 C91 -3.1(8)
C92 C91 C96 C95 1.8(7)
C9 C91 C96 C95 177.8(4)
C5 C6 N1 C2 -71.9(4)
C5 C6 N1 C9 166.2(3)
C3 C2 N1 C6 64.9(4)
C3 C2 N1 C9 -173.7(3)
C91 C9 N1 C6 170.6(3)
C10 C9 N1 C6 -67.2(4)
C91 C9 N1 C2 52.0(4)
C10 C9 N1 C2 174.1(3)
C26 C21 N2 O2 -21.8(4)
C22 C21 N2 O2 161.8(3)
C26 C21 N2 C7 -138.4(3)
C22 C21 N2 C7 45.2(5)
C71 C7 N2 C21 -85.5(4)
C5 C7 N2 C21 149.1(3)
C71 C7 N2 O2 156.3(3)
C5 C7 N2 O2 31.0(3)
C81 C8 O2 N2 170.9(3)
C5 C8 O2 N2 46.2(3)
C21 N2 O2 C8 -173.9(3)
C7 N2 O2 C8 -49.1(3)

loop_
_cod_related_entry_id
_cod_related_entry_database
_cod_related_entry_code
1 ChemSpider 21195865
